data_1100378
loop_
_publ_author_name
'Hoffmann, Reinhard W.'
'St\"urmer, Rainer'
'Harms, Klaus'

_publ_section_title
;
 A phenyl-assisted asymmetric iodolactonisation reaction
;
_journal_coden_ASTM TELEAY
_journal_issue 34
_journal_name_full 'Tetrahedron Letters'
_journal_page_first 6263
_journal_page_last 6266
_journal_paper_doi 10.1016/s0040-4039(00)73407-1
_journal_volume 35
_journal_year 1994
_chemical_formula_sum 'C13 H15 I O3'
_space_group_IT_number 61
_symmetry_cell_setting orthorhombic
_symmetry_Int_Tables_number 61
_symmetry_space_group_name_Hall '-P 2ac 2ab'
_symmetry_space_group_name_H-M 'P b c a'
_cell_angle_alpha 90
_cell_angle_beta 90
_cell_angle_gamma 90
_cell_formula_units_Z 8
_cell_length_a 8.010(1)
_cell_length_b 14.740(2)
_cell_length_c 22.811(2)
_cod_original_formula_sum 'C13 H15 I1 O3'
_cod_database_code 1100378

loop_
_symmetry_equiv_pos_site_id
_symmetry_equiv_pos_as_xyz
1 x,y,z
2 1/2-x,1/2+y,z
3 x,1/2-y,1/2+z
4 1/2-x,-y,1/2+z
5 -x,-y,-z
6 -1/2+x,-1/2-y,-z
7 -x,-1/2+y,-1/2-z
8 -1/2+x,y,-1/2-z

loop_
_atom_site_label
_atom_site_type_symbol
_atom_site_fract_x
_atom_site_fract_y
_atom_site_fract_z
C1 C -0.0253(8) 0.3902(4) 0.0413(3)
C2 C 0.1975(7) 0.4351(4) 0.0968(3)
H1 H 0.2038(7) 0.4157(4) 0.1373(3)
H2 H 0.2658(7) 0.4889(4) 0.0917(3)
C3 C 0.2538(7) 0.3591(3) 0.0554(2)
C4 C 0.3650(8) 0.3937(5) 0.0057(3)
H3 H 0.3919(48) 0.3444(8) -0.0201(11)
H4 H 0.4659(26) 0.4184(28) 0.0218(3)
H5 H 0.3070(23) 0.4400(22) -0.0158(13)
C5 C 0.3321(7) 0.2751(3) 0.0832(3)
H6 H 0.3497(7) 0.2326(3) 0.0508(3)
C6 C 0.5030(7) 0.2874(4) 0.1113(3)
H7 H 0.5757(7) 0.3076(4) 0.0793(3)
C7 C 0.5777(11) 0.1985(4) 0.1317(3)
H8 H 0.5799(61) 0.1563(12) 0.0996(7)
H9 H 0.5111(37) 0.1741(18) 0.1629(15)
H10 H 0.6894(24) 0.2087(7) 0.1455(21)
C8 C 0.5168(7) 0.3610(4) 0.1575(2)
C9 C 0.5948(8) 0.4434(4) 0.1445(3)
H11 H 0.6395(8) 0.4532(4) 0.1074(3)
C10 C 0.6055(9) 0.5097(5) 0.1864(4)
H12 H 0.6572(9) 0.5644(5) 0.1772(4)
C11 C 0.5412(11) 0.4970(6) 0.2417(4)
H13 H 0.5470(11) 0.5431(6) 0.2695(4)
C12 C 0.4696(10) 0.4166(6) 0.2551(3)
H14 H 0.4262(10) 0.4074(6) 0.2924(3)
C13 C 0.4599(8) 0.3485(5) 0.2145(3)
H15 H 0.4145(8) 0.2928(5) 0.2252(3)
I1 I 0.15192(6) 0.20899(3) 0.14080(2)
O1 O 0.0271(5) 0.4525(3) 0.0799(2)
O2 O 0.0969(5) 0.3327(3) 0.0275(2)
O3 O -0.1624(5) 0.3865(3) 0.0222(2)

loop_
_atom_type_symbol
_atom_type_radius_bond
C 0.68
H 0.23
I 1.40
O 0.68
